data_7156644
loop_
_publ_author_name
'Huang, Shengli'
'Chen, Zhili'
'Mao, Hui'
'Hu, Fangli'
'Li, Dongmei'
'Tan, Yu'
'Yang, Fengqing'
'Qin, Wenling'

_publ_section_title
;
 Metal-free difunctionalization of alkynes to access tetrasubstituted
 olefins through spontaneous selenosulfonylation of vinylidene
 ortho-quinone methide (VQM).
;
_journal_issue 5
_journal_name_full 'Organic &amp; biomolecular chemistry'
_journal_page_first 1121
_journal_page_last 1129
_journal_paper_doi 10.1039/c8ob02967a
_journal_volume 17
_journal_year 2019
_chemical_formula_moiety 'C31 H23 Br O3 S Se'
_chemical_formula_sum 'C31 H23 Br O3 S Se'
_chemical_formula_weight 634.42
_space_group_crystal_system monoclinic
_space_group_IT_number 14
_space_group_name_Hall '-P 2ybc'
_space_group_name_H-M_alt 'P 1 21/c 1'
_symmetry_space_group_name_Hall '-P 2ybc'
_symmetry_space_group_name_H-M 'P 1 21/c 1'
_atom_sites_solution_hydrogens geom
_atom_sites_solution_primary dual
_audit_creation_date 2018-10-29
_audit_creation_method
;
Olex2 1.2-alpha
(compiled 2017.06.06 svn.r3414 for OlexSys, GUI svn.r5353)
;
_audit_update_record
;
2018-11-07 deposited with the CCDC.
2019-01-07 downloaded from the CCDC.
;
_cell_angle_alpha 90
_cell_angle_beta 105.020(3)
_cell_angle_gamma 90
_cell_formula_units_Z 4
_cell_length_a 14.8543(4)
_cell_length_b 12.8156(3)
_cell_length_c 16.9743(5)
_cell_measurement_reflns_used 6525
_cell_measurement_temperature 295(2)
_cell_measurement_theta_max 27.8520
_cell_measurement_theta_min 3.7170
_cell_volume 3120.95(15)
_computing_molecular_graphics 'Olex2 (Dolomanov et al., 2009)'
_computing_publication_material 'Olex2 (Dolomanov et al., 2009)'
_computing_structure_refinement 'ShelXL (Sheldrick, 2015)'
_computing_structure_solution 'ShelXT (Sheldrick, 2015)'
_diffrn_ambient_temperature 295(2)
_diffrn_detector_area_resol_mean 10.6296
_diffrn_measured_fraction_theta_full 0.998
_diffrn_measured_fraction_theta_max 0.998
_diffrn_measurement_device_type 'SuperNova, Single source at offset, Atlas'
_diffrn_measurement_method '\w scans'
_diffrn_radiation_type MoK\a
_diffrn_radiation_wavelength 0.71073
_diffrn_reflns_av_R_equivalents 0.0282
_diffrn_reflns_av_unetI/netI 0.0386
_diffrn_reflns_Laue_measured_fraction_full 0.998
_diffrn_reflns_Laue_measured_fraction_max 0.998
_diffrn_reflns_limit_h_max 18
_diffrn_reflns_limit_h_min -18
_diffrn_reflns_limit_k_max 16
_diffrn_reflns_limit_k_min -13
_diffrn_reflns_limit_l_max 20
_diffrn_reflns_limit_l_min -21
_diffrn_reflns_number 17250
_diffrn_reflns_point_group_measured_fraction_full 0.998
_diffrn_reflns_point_group_measured_fraction_max 0.998
_diffrn_reflns_theta_full 25.242
_diffrn_reflns_theta_max 26.372
_diffrn_reflns_theta_min 3.255
_diffrn_source 'micro-focus sealed X-ray tube'
_exptl_absorpt_coefficient_mu 2.577
_exptl_absorpt_correction_T_max 1.00000
_exptl_absorpt_correction_T_min 0.69107
_exptl_absorpt_correction_type multi-scan
_exptl_absorpt_process_details
;
CrysAlisPro 1.171.38.41k (Rigaku Oxford Diffraction, 2015)
Empirical absorption correction using spherical harmonics,
 implemented in SCALE3 ABSPACK scaling algorithm.
;
_exptl_crystal_colour colorless
_exptl_crystal_density_diffrn 1.350
_exptl_crystal_description block
_exptl_crystal_F_000 1272
_exptl_crystal_size_max 0.42
_exptl_crystal_size_mid 0.4
_exptl_crystal_size_min 0.39
_refine_diff_density_max 0.487
_refine_diff_density_min -0.767
_refine_diff_density_rms 0.086
_refine_ls_extinction_method none
_refine_ls_goodness_of_fit_ref 1.048
_refine_ls_hydrogen_treatment constr
_refine_ls_matrix_type full
_refine_ls_number_parameters 336
_refine_ls_number_reflns 6378
_refine_ls_number_restraints 0
_refine_ls_restrained_S_all 1.048
_refine_ls_R_factor_all 0.0652
_refine_ls_R_factor_gt 0.0435
_refine_ls_shift/su_max 0.001
_refine_ls_shift/su_mean 0.000
_refine_ls_structure_factor_coef Fsqd
_refine_ls_weighting_details 'w=1/[\s^2^(Fo^2^)+(0.0600P)^2^+1.1719P] where P=(Fo^2^+2Fc^2^)/3'
_refine_ls_weighting_scheme calc
_refine_ls_wR_factor_gt 0.1080
_refine_ls_wR_factor_ref 0.1184
_reflns_Friedel_coverage 0.000
_reflns_number_gt 4724
_reflns_number_total 6378
_reflns_threshold_expression 'I > 2\s(I)'
_cod_data_source_file c8ob02967a2.cif
_cod_data_source_block 236_sq
_cod_depositor_comments 'Adding full bibliography for 7156644.cif.'
_cod_original_cell_volume 3120.94(15)
_cod_database_code 7156644
_shelx_shelxl_version_number 2014/7
_shelx_space_group_comment
;
The symmetry employed for this shelxl refinement is uniquely defined
by the following loop, which should always be used as a source of
symmetry information in preference to the above space-group names.
They are only intended as comments.
;
_olex2_refinement_description
;
1. Fixed Uiso
 At 1.2 times of:
  All C(H) groups
 At 1.5 times of:
  All C(H,H,H) groups, All O(H) groups
2.a Aromatic/amide H refined with riding coordinates:
 C24(H24), C4(H4), C30(H30), C29(H29), C27(H27), C6(H6), C11(H11), C25(H25),
 C15(H15), C3(H3A), C21(H21), C17(H17), C7(H7), C12(H12), C20(H20), C19(H19),
 C18(H18), C14(H14), C13(H13)
2.b Idealised Me refined as rotating group:
 C1(H1A,H1B,H1C)
2.c Idealised tetrahedral OH refined as rotating group:
 O3(H3)
;
_olex2_submission_special_instructions 'No special instructions were received'

loop_
_space_group_symop_operation_xyz
'x, y, z'
'-x, y+1/2, -z+1/2'
'-x, -y, -z'
'x, -y-1/2, z-1/2'

loop_
_atom_site_label
_atom_site_type_symbol
_atom_site_fract_x
_atom_site_fract_y
_atom_site_fract_z
_atom_site_U_iso_or_equiv
_atom_site_adp_type
_atom_site_occupancy
_atom_site_site_symmetry_order
_atom_site_calc_flag
_atom_site_refinement_flags_posn
Se1 Se 0.62684(3) 0.50633(3) 0.45345(2) 0.06245(15) Uani 1 1 d .
Br1 Br 0.67846(4) 1.06024(3) 0.45256(3) 0.08342(18) Uani 1 1 d .
S1 S 0.83832(5) 0.53006(5) 0.30577(4) 0.02954(17) Uani 1 1 d .
O2 O 0.93263(13) 0.55293(16) 0.35063(13) 0.0373(5) Uani 1 1 d .
O3 O 0.90156(16) 0.46866(16) 0.51736(13) 0.0421(5) Uani 1 1 d .
H3 H 0.9109 0.4558 0.4728 0.063 Uiso 1 1 calc GR
O1 O 0.79782(14) 0.59422(17) 0.23578(12) 0.0413(5) Uani 1 1 d .
C8 C 0.76970(19) 0.5381(2) 0.37774(17) 0.0284(6) Uani 1 1 d .
C22 C 0.80762(18) 0.6068(2) 0.44948(17) 0.0294(6) Uani 1 1 d .
C9 C 0.6887(2) 0.4869(2) 0.36756(18) 0.0327(6) Uani 1 1 d .
C23 C 0.77637(18) 0.7122(2) 0.44905(17) 0.0302(6) Uani 1 1 d .
C10 C 0.64052(19) 0.4215(2) 0.29781(18) 0.0346(7) Uani 1 1 d .
C31 C 0.87032(19) 0.5684(2) 0.51783(17) 0.0305(6) Uani 1 1 d .
C24 C 0.7167(2) 0.7600(2) 0.37933(19) 0.0398(7) Uani 1 1 d .
H24 H 0.6958 0.7213 0.3317 0.048 Uiso 1 1 calc R
C5 C 0.83391(19) 0.3991(2) 0.27405(18) 0.0329(6) Uani 1 1 d .
C28 C 0.80655(19) 0.7737(2) 0.52058(18) 0.0319(6) Uani 1 1 d .
C16 C 0.5258(2) 0.4094(3) 0.42144(19) 0.0406(7) Uani 1 1 d .
C4 C 0.7959(2) 0.3742(3) 0.19286(19) 0.0408(7) Uani 1 1 d .
H4 H 0.7724 0.4259 0.1547 0.049 Uiso 1 1 calc R
C30 C 0.8993(2) 0.6297(2) 0.58879(18) 0.0364(7) Uani 1 1 d .
H30 H 0.9403 0.6019 0.6350 0.044 Uiso 1 1 calc R
C29 C 0.8679(2) 0.7288(2) 0.59032(18) 0.0374(7) Uani 1 1 d .
H29 H 0.8870 0.7679 0.6379 0.045 Uiso 1 1 calc R
C27 C 0.7755(2) 0.8777(2) 0.5215(2) 0.0404(7) Uani 1 1 d .
H27 H 0.7934 0.9172 0.5690 0.048 Uiso 1 1 calc R
C6 C 0.8682(2) 0.3225(2) 0.3313(2) 0.0392(7) Uani 1 1 d .
H6 H 0.8938 0.3403 0.3856 0.047 Uiso 1 1 calc R
C11 C 0.6366(2) 0.3138(3) 0.3063(2) 0.0455(8) Uani 1 1 d .
H11 H 0.6665 0.2826 0.3556 0.055 Uiso 1 1 calc R
C25 C 0.6894(2) 0.8612(3) 0.3808(2) 0.0479(8) Uani 1 1 d .
H25 H 0.6511 0.8916 0.3343 0.058 Uiso 1 1 calc R
C26 C 0.7195(2) 0.9196(2) 0.4529(2) 0.0460(8) Uani 1 1 d .
C15 C 0.5958(2) 0.4671(3) 0.2239(2) 0.0510(9) Uani 1 1 d .
H15 H 0.5975 0.5391 0.2173 0.061 Uiso 1 1 calc R
C3 C 0.7937(2) 0.2707(3) 0.1699(2) 0.0502(9) Uani 1 1 d .
H3A H 0.7694 0.2533 0.1153 0.060 Uiso 1 1 calc R
C21 C 0.4447(2) 0.4356(3) 0.3655(2) 0.0521(9) Uani 1 1 d .
H21 H 0.4377 0.5015 0.3417 0.063 Uiso 1 1 calc R
C17 C 0.5335(3) 0.3121(3) 0.4578(2) 0.0555(9) Uani 1 1 d .
H17 H 0.5876 0.2940 0.4969 0.067 Uiso 1 1 calc R
C2 C 0.8267(3) 0.1923(3) 0.2258(2) 0.0534(9) Uani 1 1 d .
C7 C 0.8641(2) 0.2201(3) 0.3071(2) 0.0525(9) Uani 1 1 d .
H7 H 0.8866 0.1684 0.3456 0.063 Uiso 1 1 calc R
C12 C 0.5884(3) 0.2529(3) 0.2420(3) 0.0636(11) Uani 1 1 d .
H12 H 0.5857 0.1810 0.2482 0.076 Uiso 1 1 calc R
C20 C 0.3724(3) 0.3629(4) 0.3445(2) 0.0643(11) Uani 1 1 d .
H20 H 0.3175 0.3801 0.3060 0.077 Uiso 1 1 calc R
C19 C 0.3820(3) 0.2672(4) 0.3801(3) 0.0693(12) Uani 1 1 d .
H19 H 0.3337 0.2191 0.3656 0.083 Uiso 1 1 calc R
C18 C 0.4607(3) 0.2417(3) 0.4360(3) 0.0688(11) Uani 1 1 d .
H18 H 0.4663 0.1761 0.4603 0.083 Uiso 1 1 calc R
C14 C 0.5484(3) 0.4042(4) 0.1596(2) 0.0699(12) Uani 1 1 d .
H14 H 0.5188 0.4345 0.1098 0.084 Uiso 1 1 calc R
C13 C 0.5447(3) 0.2985(4) 0.1688(3) 0.0754(14) Uani 1 1 d .
H13 H 0.5125 0.2573 0.1255 0.091 Uiso 1 1 calc R
C1 C 0.8225(4) 0.0794(3) 0.1995(3) 0.0953(16) Uani 1 1 d .
H1A H 0.7782 0.0719 0.1474 0.143 Uiso 1 1 calc GR
H1B H 0.8037 0.0369 0.2390 0.143 Uiso 1 1 calc GR
H1C H 0.8829 0.0576 0.1953 0.143 Uiso 1 1 calc GR

loop_
_atom_site_aniso_label
_atom_site_aniso_U_11
_atom_site_aniso_U_22
_atom_site_aniso_U_33
_atom_site_aniso_U_23
_atom_site_aniso_U_13
_atom_site_aniso_U_12
Se1 0.0609(2) 0.0817(3) 0.0555(2) -0.0376(2) 0.0345(2) -0.0338(2)
Br1 0.1053(4) 0.0356(2) 0.0934(4) -0.0102(2) -0.0029(3) 0.0250(2)
S1 0.0316(4) 0.0265(4) 0.0300(4) 0.0011(3) 0.0068(3) 0.0004(3)
O2 0.0312(10) 0.0364(12) 0.0426(12) -0.0025(10) 0.0066(9) -0.0037(9)
O3 0.0544(13) 0.0319(11) 0.0367(13) -0.0034(10) 0.0058(11) 0.0095(10)
O1 0.0504(12) 0.0363(12) 0.0356(12) 0.0101(10) 0.0082(10) 0.0037(10)
C8 0.0303(14) 0.0272(14) 0.0266(15) -0.0011(12) 0.0053(12) 0.0012(11)
C22 0.0294(14) 0.0282(15) 0.0298(15) -0.0031(12) 0.0065(12) -0.0036(12)
C9 0.0334(15) 0.0330(16) 0.0326(16) -0.0037(13) 0.0103(13) 0.0000(12)
C23 0.0285(13) 0.0290(15) 0.0321(16) -0.0008(12) 0.0062(12) -0.0022(11)
C10 0.0289(14) 0.0425(18) 0.0332(16) -0.0104(14) 0.0093(13) -0.0059(13)
C31 0.0324(14) 0.0277(15) 0.0307(15) -0.0007(12) 0.0072(12) -0.0003(12)
C24 0.0420(17) 0.0357(17) 0.0358(18) -0.0062(14) -0.0002(14) 0.0053(13)
C5 0.0323(14) 0.0328(16) 0.0344(16) -0.0058(13) 0.0101(13) -0.0004(12)
C28 0.0313(14) 0.0287(15) 0.0357(16) -0.0071(13) 0.0091(13) -0.0039(12)
C16 0.0386(17) 0.050(2) 0.0372(18) -0.0090(16) 0.0173(14) -0.0065(15)
C4 0.0470(18) 0.0426(19) 0.0337(17) -0.0027(15) 0.0120(14) -0.0007(15)
C30 0.0386(16) 0.0385(17) 0.0278(16) -0.0013(14) 0.0007(13) 0.0009(13)
C29 0.0408(16) 0.0378(17) 0.0293(16) -0.0066(14) 0.0016(13) -0.0048(14)
C27 0.0445(17) 0.0295(16) 0.0458(19) -0.0107(15) 0.0092(15) -0.0021(14)
C6 0.0431(16) 0.0338(17) 0.0372(17) -0.0045(14) 0.0039(14) 0.0059(14)
C11 0.0450(17) 0.047(2) 0.048(2) -0.0169(16) 0.0183(16) -0.0105(15)
C25 0.0508(19) 0.0385(19) 0.049(2) 0.0019(16) 0.0032(16) 0.0139(15)
C26 0.0479(18) 0.0255(16) 0.062(2) -0.0045(16) 0.0094(17) 0.0106(14)
C15 0.0424(18) 0.062(2) 0.046(2) -0.0065(18) 0.0072(16) 0.0014(17)
C3 0.058(2) 0.054(2) 0.0385(19) -0.0203(17) 0.0137(16) -0.0071(17)
C21 0.052(2) 0.057(2) 0.050(2) 0.0037(18) 0.0178(18) 0.0069(18)
C17 0.055(2) 0.064(2) 0.049(2) 0.0027(19) 0.0159(17) 0.0035(19)
C2 0.061(2) 0.040(2) 0.059(2) -0.0168(18) 0.0144(18) 0.0037(17)
C7 0.062(2) 0.0334(18) 0.058(2) -0.0010(17) 0.0080(18) 0.0117(16)
C12 0.063(2) 0.057(2) 0.075(3) -0.034(2) 0.026(2) -0.0203(19)
C20 0.044(2) 0.097(3) 0.049(2) -0.013(2) 0.0062(17) -0.004(2)
C19 0.064(3) 0.081(3) 0.071(3) -0.020(3) 0.032(2) -0.028(2)
C18 0.089(3) 0.051(2) 0.075(3) 0.005(2) 0.038(3) -0.012(2)
C14 0.049(2) 0.113(4) 0.038(2) -0.016(2) -0.0056(17) -0.002(2)
C13 0.056(2) 0.101(4) 0.067(3) -0.044(3) 0.010(2) -0.022(2)
C1 0.140(5) 0.043(2) 0.094(4) -0.026(2) 0.015(3) 0.008(3)

loop_
_atom_type_symbol
_atom_type_description
_atom_type_scat_dispersion_real
_atom_type_scat_dispersion_imag
_atom_type_scat_source
C C 0.0033 0.0016 'International Tables Vol C Tables 4.2.6.8 and 6.1.1.4'
H H 0.0000 0.0000 'International Tables Vol C Tables 4.2.6.8 and 6.1.1.4'
Br Br -0.2901 2.4595 'International Tables Vol C Tables 4.2.6.8 and 6.1.1.4'
O O 0.0106 0.0060 'International Tables Vol C Tables 4.2.6.8 and 6.1.1.4'
S S 0.1246 0.1234 'International Tables Vol C Tables 4.2.6.8 and 6.1.1.4'
Se Se -0.0929 2.2259 'International Tables Vol C Tables 4.2.6.8 and 6.1.1.4'

loop_
_geom_angle_atom_site_label_1
_geom_angle_atom_site_label_2
_geom_angle_atom_site_label_3
_geom_angle
C16 Se1 C9 101.15(12)
O2 S1 O1 117.42(13)
O2 S1 C8 106.02(12)
O2 S1 C5 108.05(13)
O1 S1 C8 109.92(13)
O1 S1 C5 108.52(14)
C5 S1 C8 106.37(13)
C31 O3 H3 109.5
C22 C8 S1 115.56(19)
C9 C8 S1 122.4(2)
C9 C8 C22 122.1(3)
C23 C22 C8 120.1(2)
C31 C22 C8 120.5(3)
C31 C22 C23 119.4(3)
C8 C9 Se1 115.2(2)
C8 C9 C10 127.8(3)
C10 C9 Se1 116.92(19)
C24 C23 C22 122.9(3)
C28 C23 C22 119.4(3)
C28 C23 C24 117.7(3)
C11 C10 C9 120.3(3)
C15 C10 C9 120.4(3)
C15 C10 C11 119.2(3)
O3 C31 C22 119.2(3)
O3 C31 C30 120.0(3)
C22 C31 C30 120.7(3)
C23 C24 H24 119.3
C25 C24 C23 121.3(3)
C25 C24 H24 119.3
C4 C5 S1 119.9(2)
C6 C5 S1 119.0(2)
C6 C5 C4 121.1(3)
C29 C28 C23 118.8(3)
C27 C28 C23 120.1(3)
C27 C28 C29 121.0(3)
C21 C16 Se1 121.5(3)
C21 C16 C17 119.1(3)
C17 C16 Se1 119.4(3)
C5 C4 H4 120.8
C3 C4 C5 118.5(3)
C3 C4 H4 120.8
C31 C30 H30 119.7
C29 C30 C31 120.6(3)
C29 C30 H30 119.7
C28 C29 H29 119.5
C30 C29 C28 121.0(3)
C30 C29 H29 119.5
C28 C27 H27 120.2
C26 C27 C28 119.6(3)
C26 C27 H27 120.2
C5 C6 H6 120.4
C7 C6 C5 119.3(3)
C7 C6 H6 120.4
C10 C11 H11 119.8
C12 C11 C10 120.4(4)
C12 C11 H11 119.8
C24 C25 H25 120.2
C24 C25 C26 119.6(3)
C26 C25 H25 120.2
C27 C26 Br1 120.2(3)
C27 C26 C25 121.6(3)
C25 C26 Br1 118.2(2)
C10 C15 H15 120.3
C10 C15 C14 119.4(4)
C14 C15 H15 120.3
C4 C3 H3A 119.1
C4 C3 C2 121.7(3)
C2 C3 H3A 119.1
C16 C21 H21 120.2
C16 C21 C20 119.6(4)
C20 C21 H21 120.2
C16 C17 H17 120.0
C18 C17 C16 120.0(4)
C18 C17 H17 120.0
C3 C2 C7 118.3(3)
C3 C2 C1 120.9(4)
C7 C2 C1 120.8(4)
C6 C7 C2 121.1(3)
C6 C7 H7 119.5
C2 C7 H7 119.5
C11 C12 H12 120.0
C13 C12 C11 120.1(4)
C13 C12 H12 120.0
C21 C20 H20 119.9
C19 C20 C21 120.3(4)
C19 C20 H20 119.9
C20 C19 H19 119.8
C18 C19 C20 120.5(4)
C18 C19 H19 119.8
C17 C18 H18 119.8
C19 C18 C17 120.5(4)
C19 C18 H18 119.8
C15 C14 H14 119.6
C13 C14 C15 120.8(4)
C13 C14 H14 119.6
C12 C13 H13 120.0
C14 C13 C12 120.1(4)
C14 C13 H13 120.0
C2 C1 H1A 109.5
C2 C1 H1B 109.5
C2 C1 H1C 109.5
H1A C1 H1B 109.5
H1A C1 H1C 109.5
H1B C1 H1C 109.5

loop_
_geom_bond_atom_site_label_1
_geom_bond_atom_site_label_2
_geom_bond_distance
Se1 C9 1.930(3)
Se1 C16 1.915(3)
Br1 C26 1.902(3)
S1 O2 1.441(2)
S1 O1 1.442(2)
S1 C8 1.785(3)
S1 C5 1.759(3)
O3 H3 0.8200
O3 C31 1.360(3)
C8 C22 1.490(4)
C8 C9 1.342(4)
C22 C23 1.428(4)
C22 C31 1.377(4)
C9 C10 1.475(4)
C23 C24 1.420(4)
C23 C28 1.419(4)
C10 C11 1.390(5)
C10 C15 1.388(5)
C31 C30 1.409(4)
C24 H24 0.9300
C24 C25 1.362(4)
C5 C4 1.384(4)
C5 C6 1.381(4)
C28 C29 1.415(4)
C28 C27 1.413(4)
C16 C21 1.368(5)
C16 C17 1.384(5)
C4 H4 0.9300
C4 C3 1.380(5)
C30 H30 0.9300
C30 C29 1.356(4)
C29 H29 0.9300
C27 H27 0.9300
C27 C26 1.354(5)
C6 H6 0.9300
C6 C7 1.372(5)
C11 H11 0.9300
C11 C12 1.381(5)
C25 H25 0.9300
C25 C26 1.405(5)
C15 H15 0.9300
C15 C14 1.392(5)
C3 H3A 0.9300
C3 C2 1.382(5)
C21 H21 0.9300
C21 C20 1.396(6)
C17 H17 0.9300
C17 C18 1.383(6)
C2 C7 1.393(5)
C2 C1 1.511(5)
C7 H7 0.9300
C12 H12 0.9300
C12 C13 1.374(7)
C20 H20 0.9300
C20 C19 1.358(6)
C19 H19 0.9300
C19 C18 1.341(6)
C18 H18 0.9300
C14 H14 0.9300
C14 C13 1.367(7)
C13 H13 0.9300
C1 H1A 0.9600
C1 H1B 0.9600
C1 H1C 0.9600
